data_7004410
loop_
_publ_author_name
'Gu, Zhi-Guo'
'Xu, Yi-Fan'
'Yin, Xiu-Ju'
'Zhou, Xin-Hui'
'Zuo, Jing-Lin'
'You, Xiao-Zeng'

_publ_section_title
;
 Cluster-based copper(ii) coordination polymers with azido bridges and
 chiral magnets
;
_journal_issue 41
_journal_name_full 'Dalton Transactions'
_journal_page_first 5593
_journal_page_last 5602
_journal_paper_doi 10.1039/b806619a
_journal_year 2008
_chemical_formula_moiety 'C8 H34 Cu8 N56 O'
_chemical_formula_sum 'C8 H34 Cu8 N56 O'
_chemical_formula_weight 1439.23
_chemical_name_systematic
;
?
;
_space_group_IT_number 2
_symmetry_cell_setting triclinic
_symmetry_space_group_name_Hall '-P 1'
_symmetry_space_group_name_H-M 'P -1'
_atom_sites_solution_hydrogens geom
_atom_sites_solution_primary direct
_atom_sites_solution_secondary difmap
_audit_creation_method SHELXL-97
_cell_angle_alpha 65.723(2)
_cell_angle_beta 74.976(3)
_cell_angle_gamma 73.417(2)
_cell_formula_units_Z 1
_cell_length_a 8.2180(15)
_cell_length_b 11.989(3)
_cell_length_c 14.448(2)
_cell_measurement_reflns_used 2536
_cell_measurement_temperature 291(2)
_cell_measurement_theta_max 23.6
_cell_measurement_theta_min 1.8
_cell_volume 1227.1(4)
_computing_cell_refinement SMART
_computing_data_collection 'SMART (Bruker, 2000)'
_computing_data_reduction 'SAINT (Bruker, 2000)'
_computing_molecular_graphics SHELXTL
_computing_publication_material SHELXTL
_computing_structure_refinement SHELXTL
_computing_structure_solution 'SHELXTL (Bruker, 2000)'
_diffrn_ambient_temperature 291(2)
_diffrn_measured_fraction_theta_full 0.975
_diffrn_measured_fraction_theta_max 0.975
_diffrn_measurement_device_type 'Bruker Smart Apex CCD'
_diffrn_measurement_method 'phi and omega scans'
_diffrn_radiation_monochromator graphite
_diffrn_radiation_source 'sealed tube'
_diffrn_radiation_type MoK\a
_diffrn_radiation_wavelength 0.71073
_diffrn_reflns_av_R_equivalents 0.0258
_diffrn_reflns_av_sigmaI/netI 0.0530
_diffrn_reflns_limit_h_max 10
_diffrn_reflns_limit_h_min -9
_diffrn_reflns_limit_k_max 14
_diffrn_reflns_limit_k_min -12
_diffrn_reflns_limit_l_max 17
_diffrn_reflns_limit_l_min -17
_diffrn_reflns_number 6645
_diffrn_reflns_theta_full 26.00
_diffrn_reflns_theta_max 26.00
_diffrn_reflns_theta_min 1.90
_exptl_absorpt_coefficient_mu 3.478
_exptl_absorpt_correction_T_max 0.45
_exptl_absorpt_correction_T_min 0.44
_exptl_absorpt_correction_type multi-scan
_exptl_absorpt_process_details 'SADABS; Bruker, 2000'
_exptl_crystal_colour black
_exptl_crystal_density_diffrn 1.948
_exptl_crystal_density_method 'not measured'
_exptl_crystal_description block
_exptl_crystal_F_000 714
_exptl_crystal_size_max 0.25
_exptl_crystal_size_mid 0.24
_exptl_crystal_size_min 0.23
_refine_diff_density_max 0.519
_refine_diff_density_min -0.978
_refine_diff_density_rms 0.122
_refine_ls_extinction_method none
_refine_ls_goodness_of_fit_ref 1.040
_refine_ls_hydrogen_treatment constr
_refine_ls_matrix_type full
_refine_ls_number_parameters 355
_refine_ls_number_reflns 4705
_refine_ls_number_restraints 0
_refine_ls_restrained_S_all 1.040
_refine_ls_R_factor_all 0.0732
_refine_ls_R_factor_gt 0.0547
_refine_ls_shift/su_max 0.000
_refine_ls_shift/su_mean 0.000
_refine_ls_structure_factor_coef Fsqd
_refine_ls_weighting_details 'calc w=1/[\s^2^(Fo^2^)+(0.06P)^2^+1.99P] where P=(Fo^2^+2Fc^2^)/3'
_refine_ls_weighting_scheme calc
_refine_ls_wR_factor_gt 0.1163
_refine_ls_wR_factor_ref 0.1203
_reflns_number_gt 3622
_reflns_number_total 4705
_reflns_threshold_expression >2sigma(I)
_cod_data_source_file b806619a.txt
_cod_data_source_block complex5
_cod_depositor_comments
;
The following automatic conversions were performed:
'_symmetry_cell_setting' value 'Triclinic' changed to 'triclinic'
according to '/home/saulius/struct/CIF-dictionaries/cif_core.dic'
dictionary named 'cif_core.dic' version 2.4.1 from 2010-06-29.

Automatic conversion script
Id: cif_fix_enum 1527 2010-12-29 10:47:43Z saulius 
;
_cod_original_cell_volume 1227.2(4)
_cod_original_sg_symbol_H-M P-1
_cod_database_code 7004410

loop_
_symmetry_equiv_pos_as_xyz
'x, y, z'
'-x, -y, -z'

loop_
_atom_site_label
_atom_site_type_symbol
_atom_site_fract_x
_atom_site_fract_y
_atom_site_fract_z
_atom_site_U_iso_or_equiv
_atom_site_adp_type
_atom_site_occupancy
_atom_site_symmetry_multiplicity
_atom_site_calc_flag
_atom_site_refinement_flags
_atom_site_disorder_assembly
_atom_site_disorder_group
C1 C 0.9048(9) 0.4490(7) 0.2143(6) 0.0507(17) Uani 1 1 d . . .
H1A H 0.8742 0.5339 0.2132 0.061 Uiso 1 1 calc R . .
H1B H 0.9219 0.3922 0.2835 0.061 Uiso 1 1 calc R . .
C2 C 0.7646(8) 0.4216(6) 0.1835(5) 0.0480(16) Uani 1 1 d . . .
H2A H 0.7888 0.3338 0.1930 0.058 Uiso 1 1 calc R . .
H2B H 0.6557 0.4397 0.2261 0.058 Uiso 1 1 calc R . .
C3 C -0.7614(9) 1.2191(6) 0.4483(5) 0.0474(16) Uani 1 1 d . . .
H3A H -0.7974 1.2293 0.5143 0.057 Uiso 1 1 calc R . .
H3B H -0.8494 1.2696 0.4059 0.057 Uiso 1 1 calc R . .
C4 C -0.5929(9) 1.2590(7) 0.3970(5) 0.0507(17) Uani 1 1 d . . .
H4A H -0.5636 1.2576 0.3279 0.061 Uiso 1 1 calc R . .
H4B H -0.6014 1.3436 0.3921 0.061 Uiso 1 1 calc R . .
Cu1 Cu 0.33633(8) 1.02299(6) 0.18605(5) 0.02535(17) Uani 1 1 d . . .
Cu2 Cu 0.66970(7) 1.04742(5) 0.02717(5) 0.02438(16) Uani 1 1 d . . .
Cu3 Cu 0.02719(8) 0.90512(6) 0.15894(5) 0.02913(18) Uani 1 1 d . . .
Cu4 Cu 1.0000 0.5000 0.0000 0.0369(3) Uani 1 2 d S . .
Cu5 Cu -0.5000 1.0000 0.5000 0.0425(3) Uani 1 2 d S . .
N1 N 0.1779(6) 1.1435(4) 0.2428(4) 0.0321(10) Uani 1 1 d . . .
N2 N 0.0411(6) 1.1253(4) 0.2906(4) 0.0326(10) Uani 1 1 d . . .
N3 N -0.0949(7) 1.1133(5) 0.3355(5) 0.0505(14) Uani 1 1 d . . .
N4 N 0.2166(6) 0.8873(5) 0.2653(4) 0.0324(10) Uani 1 1 d . . .
N5 N 0.1866(7) 0.8531(5) 0.3565(4) 0.0426(12) Uani 1 1 d . . .
N6 N 0.1533(8) 0.8195(5) 0.4436(5) 0.0487(14) Uani 1 1 d . . .
N7 N 0.5280(5) 0.9247(4) 0.1176(4) 0.0288(10) Uani 1 1 d . . .
N8 N 0.5661(6) 0.8110(4) 0.1471(4) 0.0335(10) Uani 1 1 d . . .
N9 N 0.5972(7) 0.7061(5) 0.1720(4) 0.0402(12) Uani 1 1 d . . .
N10 N 0.4636(5) 1.1575(4) 0.0798(3) 0.0267(9) Uani 1 1 d . . .
N11 N 0.4771(5) 1.2418(4) 0.1016(4) 0.0296(10) Uani 1 1 d . . .
N12 N 0.4842(7) 1.3212(5) 0.1197(4) 0.0441(13) Uani 1 1 d . . .
N13 N 0.8571(5) 0.9487(4) -0.0464(3) 0.0297(10) Uani 1 1 d . . .
N14 N 0.9121(5) 0.8382(4) -0.0263(4) 0.0282(10) Uani 1 1 d . . .
N15 N 0.9645(7) 0.7355(4) -0.0106(4) 0.0378(11) Uani 1 1 d . . .
N16 N 0.7795(6) 1.1826(4) -0.0784(4) 0.0302(10) Uani 1 1 d . . .
N17 N 0.7316(6) 1.2920(4) -0.0952(4) 0.0365(11) Uani 1 1 d . . .
N18 N 0.6867(7) 1.3957(5) -0.1107(4) 0.0433(12) Uani 1 1 d . . .
N19 N -0.1896(6) 1.0255(5) 0.1697(4) 0.0387(12) Uani 1 1 d . . .
N20 N -0.2986(6) 1.0107(5) 0.2429(3) 0.0360(11) Uani 1 1 d . . .
N21 N -0.4128(7) 0.9992(5) 0.3087(4) 0.0465(13) Uani 1 1 d . . .
N22 N -0.0673(8) 0.7619(6) 0.2526(5) 0.0548(15) Uani 1 1 d . . .
N23 N 0.0202(11) 0.6666(8) 0.2991(7) 0.052(2) Uani 0.70 1 d P A 1
N24 N 0.1013(13) 0.5715(9) 0.3521(7) 0.059(2) Uani 0.70 1 d P A 1
N25 N 1.0649(6) 0.4329(5) 0.1403(4) 0.0397(12) Uani 1 1 d . . .
H25A H 1.1156 0.3515 0.1573 0.048 Uiso 1 1 calc R . .
H25B H 1.1393 0.4748 0.1411 0.048 Uiso 1 1 calc R . .
N26 N 0.7540(6) 0.4997(4) 0.0741(4) 0.0401(12) Uani 1 1 d . . .
H26A H 0.6968 0.5780 0.0677 0.048 Uiso 1 1 calc R . .
H26B H 0.6989 0.4674 0.0477 0.048 Uiso 1 1 calc R . .
N27 N -0.7368(6) 1.0895(5) 0.4624(4) 0.0382(11) Uani 1 1 d . . .
H27A H -0.7458 1.0833 0.4040 0.046 Uiso 1 1 calc R . .
H27B H -0.8180 1.0543 0.5128 0.046 Uiso 1 1 calc R . .
N28 N -0.4618(7) 1.1745(5) 0.4569(4) 0.0454(13) Uani 1 1 d . . .
H28A H -0.4693 1.1925 0.5126 0.054 Uiso 1 1 calc R . .
H28B H -0.3567 1.1811 0.4191 0.054 Uiso 1 1 calc R . .
N23' N -0.200(3) 0.7448(18) 0.3037(18) 0.059(6) Uani 0.30 1 d P A 2
N24' N -0.325(3) 0.738(2) 0.3591(19) 0.054(5) Uani 0.30 1 d P A 2
O1W O -0.4226(15) 0.6736(12) 0.4053(8) 0.066(3) Uani 0.50 1 d P B 1
H1WA H -0.5223 0.6564 0.4268 0.079 Uiso 0.50 1 d PR B 1
H1WB H -0.3556 0.6024 0.4224 0.079 Uiso 0.50 1 d PR B 1

loop_
_atom_site_aniso_label
_atom_site_aniso_U_11
_atom_site_aniso_U_22
_atom_site_aniso_U_33
_atom_site_aniso_U_23
_atom_site_aniso_U_13
_atom_site_aniso_U_12
C1 0.049(4) 0.046(4) 0.060(4) -0.026(3) -0.016(3) 0.002(3)
C2 0.033(3) 0.044(4) 0.057(4) -0.014(3) 0.002(3) -0.007(3)
C3 0.045(4) 0.054(4) 0.049(4) -0.023(3) -0.011(3) -0.010(3)
C4 0.058(4) 0.053(4) 0.045(4) -0.020(3) -0.002(3) -0.018(3)
Cu1 0.0190(3) 0.0264(3) 0.0318(3) -0.0158(3) 0.0046(2) -0.0063(2)
Cu2 0.0187(3) 0.0215(3) 0.0322(3) -0.0138(3) 0.0051(2) -0.0052(2)
Cu3 0.0183(3) 0.0307(4) 0.0385(4) -0.0164(3) 0.0059(3) -0.0088(2)
Cu4 0.0253(5) 0.0325(5) 0.0551(6) -0.0163(5) -0.0091(4) -0.0064(4)
Cu5 0.0218(5) 0.0657(7) 0.0391(6) -0.0196(5) -0.0002(4) -0.0113(5)
N1 0.022(2) 0.033(2) 0.040(3) -0.018(2) 0.0103(19) -0.0099(18)
N2 0.024(2) 0.033(3) 0.041(3) -0.021(2) -0.006(2) 0.0049(19)
N3 0.033(3) 0.050(3) 0.058(3) -0.023(3) 0.009(3) -0.003(2)
N4 0.028(2) 0.040(3) 0.033(3) -0.018(2) 0.0055(19) -0.014(2)
N5 0.040(3) 0.046(3) 0.037(3) -0.012(2) 0.002(2) -0.015(2)
N6 0.053(3) 0.046(3) 0.055(4) -0.014(3) -0.011(3) -0.027(3)
N7 0.017(2) 0.026(2) 0.041(3) -0.017(2) 0.0117(18) -0.0082(17)
N8 0.025(2) 0.033(3) 0.046(3) -0.015(2) -0.005(2) -0.0082(19)
N9 0.042(3) 0.033(3) 0.047(3) -0.019(2) -0.008(2) -0.002(2)
N10 0.020(2) 0.029(2) 0.033(2) -0.015(2) 0.0022(18) -0.0074(17)
N11 0.020(2) 0.028(2) 0.042(3) -0.019(2) -0.0005(18) -0.0025(17)
N12 0.057(3) 0.045(3) 0.053(3) -0.040(3) -0.001(3) -0.017(2)
N13 0.021(2) 0.033(3) 0.034(2) -0.019(2) 0.0121(18) -0.0083(18)
N14 0.017(2) 0.031(3) 0.042(3) -0.021(2) 0.0002(18) -0.0061(18)
N15 0.040(3) 0.024(2) 0.054(3) -0.020(2) -0.010(2) -0.002(2)
N16 0.031(2) 0.026(2) 0.037(3) -0.017(2) 0.003(2) -0.0097(18)
N17 0.024(2) 0.027(3) 0.062(3) -0.021(2) 0.000(2) -0.0100(19)
N18 0.051(3) 0.032(3) 0.060(3) -0.028(3) -0.012(3) -0.008(2)
N19 0.016(2) 0.054(3) 0.035(3) -0.014(2) 0.000(2) 0.002(2)
N20 0.021(2) 0.056(3) 0.025(2) -0.017(2) 0.001(2) -0.001(2)
N21 0.041(3) 0.057(3) 0.038(3) -0.027(3) 0.009(2) -0.004(3)
N22 0.048(3) 0.045(4) 0.064(4) -0.012(3) 0.006(3) -0.025(3)
N23 0.052(5) 0.049(5) 0.049(5) -0.009(4) 0.009(4) -0.028(4)
N24 0.068(6) 0.050(5) 0.058(5) -0.012(4) -0.001(5) -0.031(5)
N25 0.028(2) 0.039(3) 0.059(3) -0.023(2) -0.010(2) -0.005(2)
N26 0.026(2) 0.029(3) 0.059(3) -0.011(2) 0.001(2) -0.0107(19)
N27 0.025(2) 0.048(3) 0.042(3) -0.015(2) -0.005(2) -0.011(2)
N28 0.031(3) 0.057(3) 0.049(3) -0.019(3) -0.007(2) -0.011(2)
N23' 0.065(15) 0.036(11) 0.075(15) -0.003(10) -0.029(13) -0.019(10)
N24' 0.044(12) 0.063(14) 0.071(15) -0.045(12) -0.017(11) 0.000(11)
O1W 0.050(6) 0.081(8) 0.063(7) -0.031(6) -0.015(5) 0.003(6)

loop_
_atom_type_symbol
_atom_type_description
_atom_type_scat_dispersion_real
_atom_type_scat_dispersion_imag
_atom_type_scat_source
C C 0.0033 0.0016 'International Tables Vol C Tables 4.2.6.8 and 6.1.1.4'
H H 0.0000 0.0000 'International Tables Vol C Tables 4.2.6.8 and 6.1.1.4'
N N 0.0061 0.0033 'International Tables Vol C Tables 4.2.6.8 and 6.1.1.4'
O O 0.0106 0.0060 'International Tables Vol C Tables 4.2.6.8 and 6.1.1.4'
Cu Cu 0.3201 1.2651 'International Tables Vol C Tables 4.2.6.8 and 6.1.1.4'

loop_
_geom_angle_atom_site_label_1
_geom_angle_atom_site_label_2
_geom_angle_atom_site_label_3
_geom_angle
_geom_angle_site_symmetry_1
_geom_angle_site_symmetry_3
_geom_angle_publ_flag
N25 C1 C2 108.0(5) . . ?
N25 C1 H1A 110.1 . . ?
C2 C1 H1A 110.1 . . ?
N25 C1 H1B 110.1 . . ?
C2 C1 H1B 110.1 . . ?
H1A C1 H1B 108.4 . . ?
N26 C2 C1 109.0(5) . . ?
N26 C2 H2A 109.9 . . ?
C1 C2 H2A 109.9 . . ?
N26 C2 H2B 109.9 . . ?
C1 C2 H2B 109.9 . . ?
H2A C2 H2B 108.3 . . ?
N27 C3 C4 107.6(6) . . ?
N27 C3 H3A 110.2 . . ?
C4 C3 H3A 110.2 . . ?
N27 C3 H3B 110.2 . . ?
C4 C3 H3B 110.2 . . ?
H3A C3 H3B 108.5 . . ?
N28 C4 C3 108.7(6) . . ?
N28 C4 H4A 109.9 . . ?
C3 C4 H4A 109.9 . . ?
N28 C4 H4B 109.9 . . ?
C3 C4 H4B 109.9 . . ?
H4A C4 H4B 108.3 . . ?
N4 Cu1 N1 96.02(19) . . ?
N4 Cu1 N7 95.09(19) . . ?
N1 Cu1 N7 168.57(18) . . ?
N4 Cu1 N10 169.32(19) . . ?
N1 Cu1 N10 91.25(18) . . ?
N7 Cu1 N10 78.12(17) . . ?
N7 Cu2 N16 169.92(19) . . ?
N7 Cu2 N13 102.39(18) . . ?
N16 Cu2 N13 80.14(18) . . ?
N7 Cu2 N10 79.15(17) . . ?
N16 Cu2 N10 96.77(18) . . ?
N13 Cu2 N10 170.50(19) . . ?
N22 Cu3 N19 94.5(2) . . ?
N22 Cu3 N16 97.7(2) . 2_675 ?
N19 Cu3 N16 151.9(2) . 2_675 ?
N22 Cu3 N13 174.1(2) . 2_675 ?
N19 Cu3 N13 89.74(19) . 2_675 ?
N16 Cu3 N13 76.69(17) 2_675 2_675 ?
N22 Cu3 N4 95.6(2) . . ?
N19 Cu3 N4 113.30(19) . . ?
N16 Cu3 N4 90.67(18) 2_675 . ?
N13 Cu3 N4 86.54(17) 2_675 . ?
N25 Cu4 N25 180.00(14) 2_765 . ?
N25 Cu4 N26 94.0(2) 2_765 . ?
N25 Cu4 N26 86.0(2) . . ?
N25 Cu4 N26 86.0(2) 2_765 2_765 ?
N25 Cu4 N26 94.0(2) . 2_765 ?
N26 Cu4 N26 180.0 . 2_765 ?
N28 Cu5 N28 180.0(3) 2_476 . ?
N28 Cu5 N27 96.1(2) 2_476 . ?
N28 Cu5 N27 83.9(2) . . ?
N28 Cu5 N27 83.9(2) 2_476 2_476 ?
N28 Cu5 N27 96.1(2) . 2_476 ?
N27 Cu5 N27 180.0(3) . 2_476 ?
N2 N1 Cu1 121.3(4) . . ?
N3 N2 N1 177.0(6) . . ?
N5 N4 Cu1 120.5(4) . . ?
N5 N4 Cu3 125.2(4) . . ?
Cu1 N4 Cu3 104.5(2) . . ?
N6 N5 N4 177.8(7) . . ?
N8 N7 Cu2 129.1(4) . . ?
N8 N7 Cu1 125.4(4) . . ?
Cu2 N7 Cu1 102.9(2) . . ?
N9 N8 N7 177.3(6) . . ?
N11 N10 Cu2 122.3(4) . . ?
N11 N10 Cu1 119.8(4) . . ?
Cu2 N10 Cu1 99.04(19) . . ?
N12 N11 N10 177.4(6) . . ?
N14 N13 Cu2 132.9(4) . . ?
N14 N13 Cu3 126.8(3) . 2_675 ?
Cu2 N13 Cu3 99.29(19) . 2_675 ?
N15 N14 N13 177.9(6) . . ?
N17 N16 Cu2 127.0(4) . . ?
N17 N16 Cu3 128.9(4) . 2_675 ?
Cu2 N16 Cu3 103.9(2) . 2_675 ?
N18 N17 N16 179.5(7) . . ?
N20 N19 Cu3 124.6(4) . . ?
N21 N20 N19 174.8(6) . . ?
N23' N22 N23 98.1(11) . . ?
N23' N22 Cu3 136.0(11) . . ?
N23 N22 Cu3 122.2(6) . . ?
N22 N23 N24 175.4(10) . . ?
C1 N25 Cu4 107.7(4) . . ?
C1 N25 H25A 110.2 . . ?
Cu4 N25 H25A 110.2 . . ?
C1 N25 H25B 110.2 . . ?
Cu4 N25 H25B 110.2 . . ?
H25A N25 H25B 108.5 . . ?
C2 N26 Cu4 106.3(4) . . ?
C2 N26 H26A 110.5 . . ?
Cu4 N26 H26A 110.5 . . ?
C2 N26 H26B 110.5 . . ?
Cu4 N26 H26B 110.5 . . ?
H26A N26 H26B 108.7 . . ?
C3 N27 Cu5 108.7(4) . . ?
C3 N27 H27A 109.9 . . ?
Cu5 N27 H27A 109.9 . . ?
C3 N27 H27B 109.9 . . ?
Cu5 N27 H27B 109.9 . . ?
H27A N27 H27B 108.3 . . ?
C4 N28 Cu5 107.4(4) . . ?
C4 N28 H28A 110.2 . . ?
Cu5 N28 H28A 110.2 . . ?
C4 N28 H28B 110.2 . . ?
Cu5 N28 H28B 110.2 . . ?
H28A N28 H28B 108.5 . . ?
N24' N23' N22 171(2) . . ?
H1WA O1W H1WB 103.5 . . ?

loop_
_geom_bond_atom_site_label_1
_geom_bond_atom_site_label_2
_geom_bond_distance
_geom_bond_site_symmetry_2
_geom_bond_publ_flag
C1 N25 1.486(8) . ?
C1 C2 1.496(10) . ?
C1 H1A 0.9700 . ?
C1 H1B 0.9700 . ?
C2 N26 1.480(8) . ?
C2 H2A 0.9700 . ?
C2 H2B 0.9700 . ?
C3 N27 1.442(8) . ?
C3 C4 1.500(10) . ?
C3 H3A 0.9700 . ?
C3 H3B 0.9700 . ?
C4 N28 1.441(9) . ?
C4 H4A 0.9700 . ?
C4 H4B 0.9700 . ?
Cu1 N4 1.929(5) . ?
Cu1 N1 1.949(4) . ?
Cu1 N7 1.984(4) . ?
Cu1 N10 2.036(4) . ?
Cu2 N7 1.959(4) . ?
Cu2 N16 1.963(4) . ?
Cu2 N13 2.011(4) . ?
Cu2 N10 2.017(4) . ?
Cu3 N22 1.921(6) . ?
Cu3 N19 1.964(5) . ?
Cu3 N16 2.019(4) 2_675 ?
Cu3 N13 2.104(4) 2_675 ?
Cu3 N4 2.368(5) . ?
Cu4 N25 2.003(5) 2_765 ?
Cu4 N25 2.003(5) . ?
Cu4 N26 2.027(5) . ?
Cu4 N26 2.027(5) 2_765 ?
Cu5 N28 2.016(6) 2_476 ?
Cu5 N28 2.016(6) . ?
Cu5 N27 2.027(5) . ?
Cu5 N27 2.027(5) 2_476 ?
N1 N2 1.184(6) . ?
N2 N3 1.153(7) . ?
N4 N5 1.188(7) . ?
N5 N6 1.135(7) . ?
N7 N8 1.219(6) . ?
N8 N9 1.126(7) . ?
N10 N11 1.215(6) . ?
N11 N12 1.106(6) . ?
N13 N14 1.206(6) . ?
N13 Cu3 2.104(4) 2_675 ?
N14 N15 1.127(6) . ?
N16 N17 1.194(6) . ?
N16 Cu3 2.019(4) 2_675 ?
N17 N18 1.133(7) . ?
N19 N20 1.182(6) . ?
N20 N21 1.144(7) . ?
N22 N23' 1.17(3) . ?
N22 N23 1.193(11) . ?
N23 N24 1.201(13) . ?
N25 H25A 0.9000 . ?
N25 H25B 0.9000 . ?
N26 H26A 0.9000 . ?
N26 H26B 0.9000 . ?
N27 H27A 0.9000 . ?
N27 H27B 0.9000 . ?
N28 H28A 0.9000 . ?
N28 H28B 0.9000 . ?
N23' N24' 1.13(3) . ?
O1W H1WA 0.8500 . ?
O1W H1WB 0.8501 . ?
